data_4345943
loop_
_publ_author_name
'Reger, Daniel L.'
'Pascui, Andrea E.'
'Foley, Elizabeth A.'
'Smith, Mark D.'
'Jezierska, Julia'
'Wojciechowska, Agnieszka'
'Stoian, Sebastian A.'
'Ozarowski, Andrew'

_publ_section_title
;
 Dinuclear Metallacycles with Single M-X-M Bridges (X = Cl(-), Br(-); M =
 Fe(II), Co(II), Ni(II), Cu(II), Zn(II), Cd(II)): Strong Antiferromagnetic
 Superexchange Interactions.
;
_journal_name_full 'Inorganic chemistry'
_journal_paper_doi 10.1021/acs.inorgchem.6b02933
_journal_year 2017
_chemical_formula_moiety 'C20 H18 Cl4 Co2 N8'
_chemical_formula_sum 'C20 H18 Cl4 Co2 N8'
_chemical_formula_weight 630.08
_chemical_name_systematic
; 
 ? 
;
_space_group_IT_number 61
_symmetry_cell_setting orthorhombic
_symmetry_space_group_name_Hall '-P 2ac 2ab'
_symmetry_space_group_name_H-M 'P b c a'
_atom_sites_solution_hydrogens geom
_atom_sites_solution_primary direct
_atom_sites_solution_secondary difmap
_audit_creation_method SHELXL-97
_cell_angle_alpha 90.00
_cell_angle_beta 90.00
_cell_angle_gamma 90.00
_cell_formula_units_Z 8
_cell_length_a 15.3807(6)
_cell_length_b 14.2441(6)
_cell_length_c 21.9973(9)
_cell_measurement_reflns_used 8070
_cell_measurement_temperature 250(2)
_cell_measurement_theta_max 26.324
_cell_measurement_theta_min 2.688
_cell_volume 4819.3(3)
_computing_cell_refinement 'SAINT-Plus Version 6.45 (Bruker, 2001)'
_computing_data_collection 'SMART Version 5.625 (Bruker, 2001)'
_computing_data_reduction 'SAINT-Plus Version 6.45 (Bruker, 2001)'
_computing_molecular_graphics various
_computing_publication_material 'SHELXTL Version 6.14 (Bruker, 2000)'
_computing_structure_refinement 'SHELXL-97 (Sheldrick, 1997)'
_computing_structure_solution 'SHELXS-97 (Sheldrick, 1990)'
_diffrn_ambient_temperature 250(2)
_diffrn_measured_fraction_theta_full 0.999
_diffrn_measured_fraction_theta_max 0.999
_diffrn_measurement_device_type 'Bruker SMART APEX CCD diffractometer'
_diffrn_measurement_method 'omega scans'
_diffrn_radiation_monochromator graphite
_diffrn_radiation_source 'fine-focus sealed tube'
_diffrn_radiation_type MoK\a
_diffrn_radiation_wavelength 0.71073
_diffrn_reflns_av_R_equivalents 0.0641
_diffrn_reflns_av_sigmaI/netI 0.0421
_diffrn_reflns_limit_h_max 19
_diffrn_reflns_limit_h_min -19
_diffrn_reflns_limit_k_max 17
_diffrn_reflns_limit_k_min -17
_diffrn_reflns_limit_l_max 27
_diffrn_reflns_limit_l_min -27
_diffrn_reflns_number 43530
_diffrn_reflns_theta_full 26.40
_diffrn_reflns_theta_max 26.40
_diffrn_reflns_theta_min 1.85
_exptl_absorpt_coefficient_mu 1.848
_exptl_absorpt_correction_type none
_exptl_crystal_colour 'deep blue'
_exptl_crystal_density_diffrn 1.737
_exptl_crystal_density_method 'not measured'
_exptl_crystal_description block
_exptl_crystal_F_000 2528
_exptl_crystal_size_max 0.22
_exptl_crystal_size_mid 0.18
_exptl_crystal_size_min 0.14
_refine_diff_density_max 0.416
_refine_diff_density_min -0.262
_refine_diff_density_rms 0.063
_refine_ls_extinction_method none
_refine_ls_goodness_of_fit_ref 0.914
_refine_ls_hydrogen_treatment constr
_refine_ls_matrix_type full
_refine_ls_number_parameters 307
_refine_ls_number_reflns 4932
_refine_ls_number_restraints 0
_refine_ls_restrained_S_all 0.914
_refine_ls_R_factor_all 0.0498
_refine_ls_R_factor_gt 0.0327
_refine_ls_shift/su_max 0.001
_refine_ls_shift/su_mean 0.000
_refine_ls_structure_factor_coef Fsqd
_refine_ls_weighting_details 'calc w=1/[\s^2^(Fo^2^)+(0.0322P)^2^+0.0000P] where P=(Fo^2^+2Fc^2^)/3'
_refine_ls_weighting_scheme calc
_refine_ls_wR_factor_gt 0.0668
_refine_ls_wR_factor_ref 0.0719
_reflns_number_gt 3557
_reflns_number_total 4932
_reflns_threshold_expression >2sigma(I)
_cod_data_source_file ic6b02933_si_001.cif
_cod_data_source_block 5_pa175h
_cod_depositor_comments
;
The following automatic conversions were performed:

'_symmetry_cell_setting' value 'Orthorhombic' changed to
'orthorhombic' according to
/home/data/users/saulius/crontab/automatic-downloads/rss-feeds/ACS/lib/dictionaries/cif_core.dic
dictionary named 'cif_core.dic' version 2.4.2 from 2011-04-26.

Automatic conversion script
Id: cif_fix_values 4973 2017-02-22 13:04:09Z antanas 
;
_cod_database_code 4345943

loop_
_symmetry_equiv_pos_as_xyz
'x, y, z'
'-x+1/2, -y, z+1/2'
'-x, y+1/2, -z+1/2'
'x+1/2, -y+1/2, -z'
'-x, -y, -z'
'x-1/2, y, -z-1/2'
'x, -y-1/2, z-1/2'
'-x-1/2, y-1/2, z'

loop_
_atom_site_label
_atom_site_type_symbol
_atom_site_fract_x
_atom_site_fract_y
_atom_site_fract_z
_atom_site_U_iso_or_equiv
_atom_site_adp_type
_atom_site_occupancy
_atom_site_symmetry_multiplicity
_atom_site_calc_flag
_atom_site_refinement_flags
Co1 Co 0.54482(2) 0.23930(3) 0.435145(15) 0.03296(11) Uani 1 1 d .
Co2 Co 0.70309(2) 0.24524(2) 0.314781(15) 0.03072(10) Uani 1 1 d .
Cl1 Cl 0.63452(4) 0.12479(5) 0.36793(3) 0.04499(19) Uani 1 1 d .
Cl2 Cl 0.59075(4) 0.34878(5) 0.36599(3) 0.03981(17) Uani 1 1 d .
Cl3 Cl 0.62267(5) 0.20073(7) 0.51946(3) 0.0592(2) Uani 1 1 d .
Cl4 Cl 0.64922(4) 0.26458(5) 0.21867(3) 0.04556(19) Uani 1 1 d .
C1 C 0.33384(16) 0.28841(17) 0.43235(11) 0.0294(6) Uani 1 1 d .
H1 H 0.2703 0.2946 0.4385 0.035 Uiso 1 1 calc R
C2 C 0.35635(14) 0.33868(17) 0.37401(11) 0.0269(6) Uani 1 1 d .
C3 C 0.36016(15) 0.43598(18) 0.37255(11) 0.0330(6) Uani 1 1 d .
H3 H 0.3519 0.4707 0.4084 0.040 Uiso 1 1 calc R
C4 C 0.37604(16) 0.48182(19) 0.31850(12) 0.0386(7) Uani 1 1 d .
H4 H 0.3762 0.5478 0.3173 0.046 Uiso 1 1 calc R
C5 C 0.39172(15) 0.43122(18) 0.26591(12) 0.0335(6) Uani 1 1 d .
H5 H 0.4039 0.4628 0.2294 0.040 Uiso 1 1 calc R
C6 C 0.38947(14) 0.33401(17) 0.26718(10) 0.0263(6) Uani 1 1 d .
C7 C 0.37042(15) 0.28841(18) 0.32114(11) 0.0279(6) Uani 1 1 d .
H7 H 0.3670 0.2225 0.3218 0.034 Uiso 1 1 calc R
C8 C 0.41668(16) 0.27638(17) 0.21259(11) 0.0297(6) Uani 1 1 d .
H8 H 0.4810 0.2777 0.2111 0.036 Uiso 1 1 calc R
C11 C 0.33950(19) 0.37679(19) 0.53117(12) 0.0415(7) Uani 1 1 d .
H11 H 0.2797 0.3850 0.5383 0.050 Uiso 1 1 calc R
C12 C 0.4058(2) 0.4106(2) 0.56576(12) 0.0498(8) Uani 1 1 d .
H12 H 0.4015 0.4463 0.6015 0.060 Uiso 1 1 calc R
C13 C 0.4813(2) 0.3811(2) 0.53701(12) 0.0456(7) Uani 1 1 d .
H13 H 0.5377 0.3945 0.5510 0.055 Uiso 1 1 calc R
C21 C 0.29706(17) 0.1183(2) 0.41940(12) 0.0399(7) Uani 1 1 d .
H21 H 0.2361 0.1230 0.4208 0.048 Uiso 1 1 calc R
C22 C 0.34362(18) 0.0388(2) 0.40754(13) 0.0463(7) Uani 1 1 d .
H22 H 0.3219 -0.0217 0.3998 0.056 Uiso 1 1 calc R
C23 C 0.43011(17) 0.06670(19) 0.40939(11) 0.0374(7) Uani 1 1 d .
H23 H 0.4776 0.0264 0.4031 0.045 Uiso 1 1 calc R
C31 C 0.43432(18) 0.35221(19) 0.11122(11) 0.0379(7) Uani 1 1 d .
H31 H 0.4954 0.3521 0.1091 0.045 Uiso 1 1 calc R
C32 C 0.37878(19) 0.3899(2) 0.06972(12) 0.0438(7) Uani 1 1 d .
H32 H 0.3935 0.4209 0.0334 0.053 Uiso 1 1 calc R
C33 C 0.29637(18) 0.37312(19) 0.09202(11) 0.0398(7) Uani 1 1 d .
H33 H 0.2448 0.3916 0.0724 0.048 Uiso 1 1 calc R
C41 C 0.44118(17) 0.10656(19) 0.23603(12) 0.0381(7) Uani 1 1 d .
H41 H 0.5011 0.1086 0.2444 0.046 Uiso 1 1 calc R
C42 C 0.38839(18) 0.0298(2) 0.24023(12) 0.0416(7) Uani 1 1 d .
H42 H 0.4042 -0.0314 0.2517 0.050 Uiso 1 1 calc R
C43 C 0.30645(17) 0.06149(19) 0.22398(11) 0.0374(7) Uani 1 1 d .
H43 H 0.2567 0.0232 0.2224 0.045 Uiso 1 1 calc R
N11 N 0.46427(13) 0.33159(15) 0.48740(9) 0.0344(5) Uani 1 1 d .
N12 N 0.37611(13) 0.32919(15) 0.48476(9) 0.0319(5) Uani 1 1 d .
N21 N 0.43689(12) 0.15783(15) 0.42127(9) 0.0286(5) Uani 1 1 d .
N22 N 0.35353(12) 0.18823(15) 0.42868(9) 0.0287(5) Uani 1 1 d .
N31 N 0.29902(13) 0.32739(15) 0.14484(9) 0.0317(5) Uani 1 1 d .
N32 N 0.38563(13) 0.31526(15) 0.15557(9) 0.0304(5) Uani 1 1 d .
N41 N 0.30674(13) 0.15263(15) 0.21083(9) 0.0311(5) Uani 1 1 d .
N42 N 0.39120(13) 0.17909(14) 0.21749(9) 0.0291(5) Uani 1 1 d .

loop_
_atom_site_aniso_label
_atom_site_aniso_U_11
_atom_site_aniso_U_22
_atom_site_aniso_U_33
_atom_site_aniso_U_23
_atom_site_aniso_U_13
_atom_site_aniso_U_12
Co1 0.02440(19) 0.0416(2) 0.0328(2) 0.00220(16) 0.00009(14) -0.00543(16)
Co2 0.02400(19) 0.0352(2) 0.0330(2) 0.00148(16) -0.00081(14) -0.00325(16)
Cl1 0.0417(4) 0.0341(4) 0.0592(5) 0.0021(3) 0.0191(3) -0.0016(3)
Cl2 0.0371(4) 0.0346(4) 0.0477(4) 0.0051(3) 0.0124(3) 0.0040(3)
Cl3 0.0310(4) 0.1014(7) 0.0454(4) 0.0075(4) -0.0070(3) 0.0107(4)
Cl4 0.0321(4) 0.0677(5) 0.0369(4) -0.0002(3) -0.0051(3) 0.0042(4)
C1 0.0198(13) 0.0326(15) 0.0358(15) -0.0034(12) 0.0000(11) 0.0024(11)
C2 0.0183(13) 0.0295(15) 0.0328(14) -0.0007(11) -0.0026(10) 0.0019(11)
C3 0.0311(15) 0.0285(16) 0.0393(15) -0.0049(12) -0.0016(12) 0.0030(12)
C4 0.0398(17) 0.0230(15) 0.0529(18) -0.0005(13) -0.0010(13) 0.0013(13)
C5 0.0295(15) 0.0332(16) 0.0377(15) 0.0063(12) -0.0025(11) -0.0015(12)
C6 0.0170(12) 0.0297(15) 0.0323(14) 0.0002(11) -0.0061(10) 0.0001(11)
C7 0.0231(14) 0.0246(14) 0.0361(15) -0.0005(11) -0.0064(10) -0.0022(11)
C8 0.0194(13) 0.0323(15) 0.0373(15) 0.0006(11) -0.0022(10) -0.0018(11)
C11 0.0477(18) 0.0390(17) 0.0377(16) -0.0044(13) 0.0121(13) 0.0042(15)
C12 0.067(2) 0.0464(19) 0.0358(16) -0.0151(14) 0.0043(15) -0.0011(17)
C13 0.0486(18) 0.049(2) 0.0395(16) -0.0097(14) -0.0084(14) -0.0073(16)
C21 0.0261(15) 0.0412(18) 0.0525(17) 0.0018(14) -0.0014(12) -0.0075(13)
C22 0.0405(18) 0.0333(17) 0.065(2) -0.0036(15) -0.0052(15) -0.0088(15)
C23 0.0389(17) 0.0314(17) 0.0420(16) 0.0003(12) -0.0003(12) 0.0029(13)
C31 0.0364(16) 0.0403(18) 0.0370(15) -0.0075(13) 0.0134(12) -0.0102(14)
C32 0.058(2) 0.0451(19) 0.0282(15) 0.0008(13) 0.0095(14) -0.0175(15)
C33 0.0471(18) 0.0394(17) 0.0327(15) 0.0053(13) -0.0080(12) -0.0040(14)
C41 0.0321(15) 0.0381(17) 0.0442(16) -0.0051(13) -0.0057(12) 0.0107(13)
C42 0.0524(19) 0.0294(17) 0.0429(17) 0.0003(13) -0.0035(14) 0.0090(14)
C43 0.0394(17) 0.0324(17) 0.0404(16) -0.0005(13) 0.0037(12) -0.0086(13)
N11 0.0271(12) 0.0414(14) 0.0348(13) -0.0048(10) -0.0011(9) -0.0041(11)
N12 0.0317(12) 0.0348(13) 0.0291(11) -0.0037(10) 0.0037(9) -0.0008(10)
N21 0.0233(11) 0.0303(13) 0.0322(12) 0.0006(9) 0.0012(8) 0.0016(10)
N22 0.0213(11) 0.0321(13) 0.0326(12) 0.0007(9) 0.0000(9) -0.0026(10)
N31 0.0269(12) 0.0382(13) 0.0301(12) 0.0023(10) -0.0010(9) -0.0029(10)
N32 0.0260(12) 0.0352(13) 0.0300(12) -0.0001(10) 0.0036(9) -0.0036(10)
N41 0.0263(12) 0.0312(13) 0.0360(12) -0.0019(10) 0.0010(9) -0.0015(10)
N42 0.0242(12) 0.0296(13) 0.0334(12) -0.0023(9) -0.0014(9) 0.0011(10)

loop_
_atom_type_symbol
_atom_type_description
_atom_type_scat_dispersion_real
_atom_type_scat_dispersion_imag
_atom_type_scat_source
C C 0.0033 0.0016 'International Tables Vol C Tables 4.2.6.8 and 6.1.1.4'
H H 0.0000 0.0000 'International Tables Vol C Tables 4.2.6.8 and 6.1.1.4'
N N 0.0061 0.0033 'International Tables Vol C Tables 4.2.6.8 and 6.1.1.4'
Cl Cl 0.1484 0.1585 'International Tables Vol C Tables 4.2.6.8 and 6.1.1.4'
Co Co 0.3494 0.9721 'International Tables Vol C Tables 4.2.6.8 and 6.1.1.4'

loop_
_geom_angle_atom_site_label_1
_geom_angle_atom_site_label_2
_geom_angle_atom_site_label_3
_geom_angle
_geom_angle_site_symmetry_1
_geom_angle_site_symmetry_3
N21 Co1 N11 87.65(8) . .
N21 Co1 Cl3 114.28(6) . .
N11 Co1 Cl3 90.87(6) . .
N21 Co1 Cl2 122.46(6) . .
N11 Co1 Cl2 96.71(6) . .
Cl3 Co1 Cl2 122.93(3) . .
N21 Co1 Cl1 89.42(6) . .
N11 Co1 Cl1 176.61(6) . .
Cl3 Co1 Cl1 91.89(3) . .
Cl2 Co1 Cl1 83.43(2) . .
N31 Co2 N41 86.05(8) 6_656 6_656
N31 Co2 Cl4 125.68(6) 6_656 .
N41 Co2 Cl4 95.77(6) 6_656 .
N31 Co2 Cl1 121.39(6) 6_656 .
N41 Co2 Cl1 90.88(6) 6_656 .
Cl4 Co2 Cl1 112.87(3) . .
N31 Co2 Cl2 88.08(6) 6_656 .
N41 Co2 Cl2 168.82(6) 6_656 .
Cl4 Co2 Cl2 95.38(3) . .
Cl1 Co2 Cl2 84.08(2) . .
Co2 Cl1 Co1 93.65(3) . .
Co1 Cl2 Co2 96.27(3) . .
N12 C1 N22 110.08(19) . .
N12 C1 C2 112.6(2) . .
N22 C1 C2 111.63(19) . .
N12 C1 H1 107.4 . .
N22 C1 H1 107.4 . .
C2 C1 H1 107.4 . .
C7 C2 C3 119.4(2) . .
C7 C2 C1 120.4(2) . .
C3 C2 C1 120.2(2) . .
C4 C3 C2 120.0(2) . .
C4 C3 H3 120.0 . .
C2 C3 H3 120.0 . .
C3 C4 C5 120.3(3) . .
C3 C4 H4 119.8 . .
C5 C4 H4 119.8 . .
C4 C5 C6 120.0(2) . .
C4 C5 H5 120.0 . .
C6 C5 H5 120.0 . .
C7 C6 C5 119.4(2) . .
C7 C6 C8 119.0(2) . .
C5 C6 C8 121.3(2) . .
C2 C7 C6 120.8(2) . .
C2 C7 H7 119.6 . .
C6 C7 H7 119.6 . .
N42 C8 N32 109.94(19) . .
N42 C8 C6 112.7(2) . .
N32 C8 C6 112.8(2) . .
N42 C8 H8 107.0 . .
N32 C8 H8 107.0 . .
C6 C8 H8 107.0 . .
N12 C11 C12 106.7(2) . .
N12 C11 H11 126.6 . .
C12 C11 H11 126.6 . .
C11 C12 C13 105.4(2) . .
C11 C12 H12 127.3 . .
C13 C12 H12 127.3 . .
N11 C13 C12 111.8(3) . .
N11 C13 H13 124.1 . .
C12 C13 H13 124.1 . .
N22 C21 C22 107.8(2) . .
N22 C21 H21 126.1 . .
C22 C21 H21 126.1 . .
C21 C22 C23 105.0(3) . .
C21 C22 H22 127.5 . .
C23 C22 H22 127.5 . .
N21 C23 C22 111.2(2) . .
N21 C23 H23 124.4 . .
C22 C23 H23 124.4 . .
N32 C31 C32 107.0(2) . .
N32 C31 H31 126.5 . .
C32 C31 H31 126.5 . .
C31 C32 C33 105.7(2) . .
C31 C32 H32 127.2 . .
C33 C32 H32 127.2 . .
N31 C33 C32 111.5(2) . .
N31 C33 H33 124.2 . .
C32 C33 H33 124.2 . .
N42 C41 C42 107.1(2) . .
N42 C41 H41 126.4 . .
C42 C41 H41 126.4 . .
C41 C42 C43 105.3(2) . .
C41 C42 H42 127.4 . .
C43 C42 H42 127.4 . .
N41 C43 C42 111.8(2) . .
N41 C43 H43 124.1 . .
C42 C43 H43 124.1 . .
C13 N11 N12 104.3(2) . .
C13 N11 Co1 130.84(19) . .
N12 N11 Co1 122.64(15) . .
C11 N12 N11 111.8(2) . .
C11 N12 C1 128.2(2) . .
N11 N12 C1 119.57(19) . .
C23 N21 N22 105.1(2) . .
C23 N21 Co1 130.29(17) . .
N22 N21 Co1 124.37(16) . .
C21 N22 N21 110.9(2) . .
C21 N22 C1 127.0(2) . .
N21 N22 C1 120.79(19) . .
C33 N31 N32 104.0(2) . .
C33 N31 Co2 128.68(17) . 6_556
N32 N31 Co2 123.16(16) . 6_556
C31 N32 N31 111.8(2) . .
C31 N32 C8 126.6(2) . .
N31 N32 C8 121.28(18) . .
C43 N41 N42 104.5(2) . .
C43 N41 Co2 130.93(18) . 6_556
N42 N41 Co2 124.58(16) . 6_556
C41 N42 N41 111.3(2) . .
C41 N42 C8 127.0(2) . .
N41 N42 C8 121.1(2) . .

loop_
_geom_bond_atom_site_label_1
_geom_bond_atom_site_label_2
_geom_bond_distance
_geom_bond_site_symmetry_2
Co1 N21 2.048(2) .
Co1 N11 2.141(2) .
Co1 Cl3 2.2750(8) .
Co1 Cl2 2.2901(7) .
Co1 Cl1 2.5981(8) .
Co2 N31 2.082(2) 6_656
Co2 N41 2.144(2) 6_656
Co2 Cl4 2.2874(7) .
Co2 Cl1 2.3286(7) .
Co2 Cl2 2.5357(7) .
C1 N12 1.445(3) .
C1 N22 1.461(3) .
C1 C2 1.510(3) .
C1 H1 0.9900 .
C2 C7 1.383(3) .
C2 C3 1.388(3) .
C3 C4 1.378(3) .
C3 H3 0.9400 .
C4 C5 1.384(3) .
C4 H4 0.9400 .
C5 C6 1.385(3) .
C5 H5 0.9400 .
C6 C7 1.384(3) .
C6 C8 1.514(3) .
C7 H7 0.9400 .
C8 N42 1.444(3) .
C8 N32 1.452(3) .
C8 H8 0.9900 .
C11 N12 1.349(3) .
C11 C12 1.361(4) .
C11 H11 0.9400 .
C12 C13 1.387(4) .
C12 H12 0.9400 .
C13 N11 1.325(3) .
C13 H13 0.9400 .
C21 N22 1.338(3) .
C21 C22 1.365(4) .
C21 H21 0.9400 .
C22 C23 1.389(4) .
C22 H22 0.9400 .
C23 N21 1.328(3) .
C23 H23 0.9400 .
C31 N32 1.338(3) .
C31 C32 1.361(4) .
C31 H31 0.9400 .
C32 C33 1.380(4) .
C32 H32 0.9400 .
C33 N31 1.333(3) .
C33 H33 0.9400 .
C41 N42 1.351(3) .
C41 C42 1.364(4) .
C41 H41 0.9400 .
C42 C43 1.385(3) .
C42 H42 0.9400 .
C43 N41 1.330(3) .
C43 H43 0.9400 .
N11 N12 1.358(3) .
N21 N22 1.363(2) .
N31 N32 1.364(3) .
N31 Co2 2.082(2) 6_556
N41 N42 1.361(3) .
N41 Co2 2.145(2) 6_556

loop_
_geom_torsion_atom_site_label_1
_geom_torsion_atom_site_label_2
_geom_torsion_atom_site_label_3
_geom_torsion_atom_site_label_4
_geom_torsion
_geom_torsion_site_symmetry_1
_geom_torsion_site_symmetry_4
N31 Co2 Cl1 Co1 72.76(7) 6_656 .
N41 Co2 Cl1 Co1 158.66(6) 6_656 .
Cl4 Co2 Cl1 Co1 -104.70(3) . .
Cl2 Co2 Cl1 Co1 -11.34(2) . .
N21 Co1 Cl1 Co2 135.38(6) . .
Cl3 Co1 Cl1 Co2 -110.35(3) . .
Cl2 Co1 Cl1 Co2 12.59(3) . .
N21 Co1 Cl2 Co2 -96.71(7) . .
N11 Co1 Cl2 Co2 171.81(6) . .
Cl3 Co1 Cl2 Co2 76.39(4) . .
Cl1 Co1 Cl2 Co2 -11.60(3) . .
N31 Co2 Cl2 Co1 -108.89(6) 6_656 .
N41 Co2 Cl2 Co1 -50.6(3) 6_656 .
Cl4 Co2 Cl2 Co1 125.45(3) . .
Cl1 Co2 Cl2 Co1 12.94(3) . .
N12 C1 C2 C7 140.5(2) . .
N22 C1 C2 C7 16.0(3) . .
N12 C1 C2 C3 -41.8(3) . .
N22 C1 C2 C3 -166.2(2) . .
C7 C2 C3 C4 1.4(3) . .
C1 C2 C3 C4 -176.5(2) . .
C2 C3 C4 C5 -2.6(4) . .
C3 C4 C5 C6 1.5(4) . .
C4 C5 C6 C7 0.8(4) . .
C4 C5 C6 C8 -172.6(2) . .
C3 C2 C7 C6 1.0(3) . .
C1 C2 C7 C6 178.8(2) . .
C5 C6 C7 C2 -2.0(3) . .
C8 C6 C7 C2 171.6(2) . .
C7 C6 C8 N42 20.0(3) . .
C5 C6 C8 N42 -166.6(2) . .
C7 C6 C8 N32 145.2(2) . .
C5 C6 C8 N32 -41.3(3) . .
N12 C11 C12 C13 0.5(3) . .
C11 C12 C13 N11 -0.1(4) . .
N22 C21 C22 C23 -1.0(3) . .
C21 C22 C23 N21 -0.4(3) . .
N32 C31 C32 C33 0.0(3) . .
C31 C32 C33 N31 0.1(3) . .
N42 C41 C42 C43 -0.5(3) . .
C41 C42 C43 N41 -0.6(3) . .
C12 C13 N11 N12 -0.3(3) . .
C12 C13 N11 Co1 -163.2(2) . .
N21 Co1 N11 C13 144.0(3) . .
Cl3 Co1 N11 C13 29.7(2) . .
Cl2 Co1 N11 C13 -93.6(2) . .
N21 Co1 N11 N12 -16.18(19) . .
Cl3 Co1 N11 N12 -130.45(18) . .
Cl2 Co1 N11 N12 106.23(18) . .
C12 C11 N12 N11 -0.7(3) . .
C12 C11 N12 C1 -173.1(2) . .
C13 N11 N12 C11 0.6(3) . .
Co1 N11 N12 C11 165.29(17) . .
C13 N11 N12 C1 173.8(2) . .
Co1 N11 N12 C1 -21.6(3) . .
N22 C1 N12 C11 -123.5(3) . .
C2 C1 N12 C11 111.3(3) . .
N22 C1 N12 N11 64.7(3) . .
C2 C1 N12 N11 -60.6(3) . .
C22 C23 N21 N22 1.5(3) . .
C22 C23 N21 Co1 175.71(18) . .
N11 Co1 N21 C23 -154.3(2) . .
Cl3 Co1 N21 C23 -64.4(2) . .
Cl2 Co1 N21 C23 109.2(2) . .
Cl1 Co1 N21 C23 27.4(2) . .
N11 Co1 N21 N22 18.88(18) . .
Cl3 Co1 N21 N22 108.77(17) . .
Cl2 Co1 N21 N22 -77.58(18) . .
Cl1 Co1 N21 N22 -159.42(17) . .
C22 C21 N22 N21 2.0(3) . .
C22 C21 N22 C1 168.5(2) . .
C23 N21 N22 C21 -2.2(3) . .
Co1 N21 N22 C21 -176.82(16) . .
C23 N21 N22 C1 -169.7(2) . .
Co1 N21 N22 C1 15.7(3) . .
N12 C1 N22 C21 132.5(2) . .
C2 C1 N22 C21 -101.7(3) . .
N12 C1 N22 N21 -62.2(3) . .
C2 C1 N22 N21 63.6(3) . .
C32 C33 N31 N32 -0.1(3) . .
C32 C33 N31 Co2 -157.45(19) . 6_556
C32 C31 N32 N31 -0.1(3) . .
C32 C31 N32 C8 -173.0(2) . .
C33 N31 N32 C31 0.1(3) . .
Co2 N31 N32 C31 159.06(17) 6_556 .
C33 N31 N32 C8 173.4(2) . .
Co2 N31 N32 C8 -27.6(3) 6_556 .
N42 C8 N32 C31 -120.3(3) . .
C6 C8 N32 C31 113.0(3) . .
N42 C8 N32 N31 67.5(3) . .
C6 C8 N32 N31 -59.3(3) . .
C42 C43 N41 N42 1.4(3) . .
C42 C43 N41 Co2 -178.10(17) . 6_556
C42 C41 N42 N41 1.5(3) . .
C42 C41 N42 C8 173.2(2) . .
C43 N41 N42 C41 -1.8(3) . .
Co2 N41 N42 C41 177.78(16) 6_556 .
C43 N41 N42 C8 -174.1(2) . .
Co2 N41 N42 C8 5.5(3) 6_556 .
N32 C8 N42 C41 135.4(2) . .
C6 C8 N42 C41 -97.8(3) . .
N32 C8 N42 N41 -53.6(3) . .
C6 C8 N42 N41 73.2(3) . .
